data_4062602
_journal_name_full Organometallics
_journal_paper_doi 10.1021/om034319e
_journal_year 2004
_chemical_formula_sum 'C14 H25 Cl N2 Pd'
_chemical_formula_weight 363.21
_space_group_IT_number 33
_symmetry_cell_setting orthorhombic
_symmetry_space_group_name_Hall 'P 2c -2n'
_symmetry_space_group_name_H-M 'P n a 21'
_cell_angle_alpha 90.00
_cell_angle_beta 90.00
_cell_angle_gamma 90.00
_cell_formula_units_Z 4
_cell_length_a 11.0291(4)
_cell_length_b 9.9638(4)
_cell_length_c 14.3399(5)
_cell_measurement_temperature 150(2)
_cell_volume 1575.84(10)
_diffrn_ambient_temperature 150(2)
_exptl_crystal_density_diffrn 1.531
_cod_depositor_comments
;
The following automatic conversions were performed:
'_symmetry_cell_setting' value 'Orthorhombic' changed to 'orthorhombic'
according to '/home/saulius/struct/CIF-dictionaries/cif_core.dic'
dictionary named 'cif_core.dic' version 2.4.1 from 2010-06-29.

Automatic conversion script
Id: cif_fix_enum 1527 2010-12-29 10:47:43Z saulius 
;
_cod_database_code 4062602

loop_
_symmetry_equiv_pos_as_xyz
'x, y, z'
'-x, -y, z+1/2'
'x+1/2, -y+1/2, z'
'-x+1/2, y+1/2, z+1/2'

loop_
_atom_site_label
_atom_site_type_symbol
_atom_site_fract_x
_atom_site_fract_y
_atom_site_fract_z
_atom_site_U_iso_or_equiv
_atom_site_adp_type
_atom_site_occupancy
_atom_site_symmetry_multiplicity
_atom_site_calc_flag
_atom_site_refinement_flags
_atom_site_disorder_assembly
_atom_site_disorder_group
Pd1 Pd 0.257940(12) 0.101335(13) 0.92326(3) 0.02145(5) Uani 1 1 d U . .
C1 C 0.23376(18) -0.1034(2) 0.9136(4) 0.0224(7) Uani 1 1 d U . .
Cl1 Cl 0.41861(6) 0.09393(6) 1.03495(5) 0.03615(16) Uani 1 1 d U . .
N1 N 0.28685(17) -0.18923(19) 0.85010(13) 0.0224(4) Uani 1 1 d U . .
N2 N 0.16392(17) -0.18317(18) 0.96836(12) 0.0228(4) Uani 1 1 d U . .
C2 C 0.2469(2) -0.3189(3) 0.8673(2) 0.0296(6) Uani 1 1 d U . .
H2 H 0.271(2) -0.376(3) 0.838(2) 0.017(7) Uiso 1 1 d . . .
C3 C 0.1732(2) -0.3161(2) 0.94073(18) 0.0277(6) Uani 1 1 d U . .
H3 H 0.134(2) -0.377(2) 0.9660(15) 0.008(5) Uiso 1 1 d . . .
C4 C 0.3643(2) -0.1548(2) 0.76722(15) 0.0257(5) Uani 1 1 d U . .
C5 C 0.2824(3) -0.1339(3) 0.6838(2) 0.0406(7) Uani 1 1 d DU . .
H5C H 0.226(2) -0.0660(18) 0.700(2) 0.052(11) Uiso 1 1 d D . .
H5B H 0.2409(19) -0.2146(15) 0.6702(19) 0.049(10) Uiso 1 1 d D . .
H5A H 0.3274(19) -0.1046(19) 0.6313(12) 0.033(7) Uiso 1 1 d D . .
C6 C 0.4512(3) -0.2722(3) 0.7486(2) 0.0361(7) Uani 1 1 d DU . .
H6C H 0.4037(18) -0.3468(17) 0.7296(14) 0.033(7) Uiso 1 1 d D . .
H6B H 0.4992(17) -0.295(2) 0.8011(11) 0.025(7) Uiso 1 1 d D . .
H6A H 0.5044(15) -0.2521(18) 0.6982(10) 0.025(7) Uiso 1 1 d D . .
C7 C 0.4407(2) -0.0300(3) 0.78522(17) 0.0273(5) Uani 1 1 d DU . .
H7B H 0.4968(15) -0.019(2) 0.7350(10) 0.023(6) Uiso 1 1 d D . .
H7A H 0.3975(17) 0.0524(15) 0.7916(14) 0.020(7) Uiso 1 1 d D . .
H7C H 0.4874(16) -0.041(2) 0.8404(9) 0.033(7) Uiso 1 1 d D . .
C8 C 0.0914(2) -0.1411(2) 1.05245(17) 0.0283(6) Uani 1 1 d U . .
C9 C 0.1768(3) -0.1184(4) 1.1321(2) 0.0524(9) Uani 1 1 d DU . .
H9C H 0.235(2) -0.050(2) 1.122(2) 0.077(16) Uiso 1 1 d D . .
H9B H 0.215(2) -0.2013(16) 1.146(2) 0.085(14) Uiso 1 1 d D . .
H9A H 0.132(2) -0.093(2) 1.1866(12) 0.048(8) Uiso 1 1 d D . .
C10 C -0.0016(4) -0.2489(4) 1.0743(4) 0.0736(17) Uani 1 1 d DU . .
H10C H 0.051(3) -0.311(3) 1.1043(19) 0.11(2) Uiso 1 1 d D . .
H10A H -0.058(2) -0.213(3) 1.1174(16) 0.071(12) Uiso 1 1 d D . .
H10B H -0.041(3) -0.289(3) 1.0232(18) 0.114(17) Uiso 1 1 d D . .
C11 C 0.0210(3) -0.0127(3) 1.0308(3) 0.0504(8) Uani 1 1 d U . .
H11A H -0.024(2) 0.012(3) 1.080(2) 0.035(7) Uiso 1 1 d . . .
H11B H -0.022(3) -0.023(3) 0.972(2) 0.079(11) Uiso 1 1 d . . .
H11C H 0.093(4) 0.071(4) 1.006(3) 0.091(14) Uiso 1 1 d . . .
C12 C 0.2592(3) 0.3178(3) 0.9039(3) 0.0466(12) Uani 1 1 d U . .
H12A H 0.270(3) 0.367(3) 0.951(3) 0.039(11) Uiso 1 1 d . . .
H12B H 0.329(3) 0.312(3) 0.853(2) 0.047(8) Uiso 1 1 d . . .
C13 C 0.1476(3) 0.2671(3) 0.8847(2) 0.0485(8) Uani 1 1 d U . .
H13 H 0.081(3) 0.275(3) 0.923(3) 0.094(12) Uiso 1 1 d . . .
C14 C 0.1307(3) 0.1620(3) 0.8232(2) 0.0459(7) Uani 1 1 d U . .
H14A H 0.055(3) 0.109(2) 0.819(2) 0.035(8) Uiso 1 1 d . . .
H14B H 0.172(3) 0.164(3) 0.775(2) 0.059(11) Uiso 1 1 d . . .

loop_
_atom_site_aniso_label
_atom_site_aniso_U_11
_atom_site_aniso_U_22
_atom_site_aniso_U_33
_atom_site_aniso_U_23
_atom_site_aniso_U_13
_atom_site_aniso_U_12
Pd1 0.02487(9) 0.01938(8) 0.02011(8) 0.00039(16) 0.00038(12) -0.00071(6)
C1 0.0231(10) 0.0243(10) 0.020(2) 0.0025(13) 0.0011(13) -0.0028(8)
Cl1 0.0400(4) 0.0370(4) 0.0315(3) -0.0026(3) -0.0119(3) -0.0030(3)
N1 0.0252(10) 0.0228(11) 0.0193(10) -0.0034(8) 0.0019(8) -0.0016(8)
N2 0.0256(10) 0.0236(10) 0.0193(9) -0.0042(8) 0.0033(8) -0.0031(8)
C2 0.0380(16) 0.0206(14) 0.0301(15) -0.0061(12) 0.0065(11) -0.0021(11)
C3 0.0351(13) 0.0193(12) 0.0289(17) -0.0008(11) 0.0027(11) -0.0067(9)
C4 0.0240(12) 0.0328(13) 0.0203(12) -0.0013(10) 0.0055(9) -0.0016(10)
C5 0.0367(17) 0.062(2) 0.0229(14) -0.0001(13) 0.0024(12) -0.0111(14)
C6 0.0340(17) 0.0350(17) 0.0392(18) -0.0108(14) 0.0132(15) -0.0001(12)
C7 0.0264(14) 0.0318(15) 0.0238(14) 0.0002(11) 0.0040(10) 0.0000(11)
C8 0.0343(15) 0.0303(13) 0.0205(14) -0.0035(10) 0.0089(10) -0.0058(10)
C9 0.050(2) 0.083(3) 0.0243(16) -0.0072(16) 0.0019(13) 0.0146(19)
C10 0.097(4) 0.059(3) 0.065(3) -0.024(2) 0.058(3) -0.041(3)
C11 0.0411(18) 0.074(2) 0.0358(19) 0.0000(18) 0.0125(15) 0.0235(16)
C12 0.064(2) 0.0230(16) 0.053(4) 0.0097(14) -0.0007(16) 0.0024(13)
C13 0.0522(19) 0.0374(17) 0.0560(18) 0.0135(13) -0.0005(15) 0.0190(13)
C14 0.0394(19) 0.052(2) 0.046(2) 0.0134(15) -0.0100(15) 0.0073(14)

loop_
_geom_bond_atom_site_label_1
_geom_bond_atom_site_label_2
_geom_bond_distance
_geom_bond_site_symmetry_2
_geom_bond_publ_flag
Pd1 C1 2.061(2) . ?
Pd1 C14 2.096(3) . ?
Pd1 C13 2.124(3) . ?
Pd1 C12 2.175(3) . ?
Pd1 Cl1 2.3898(7) . ?
C1 N2 1.357(4) . ?
C1 N1 1.380(5) . ?
N1 C2 1.387(3) . ?
N1 C4 1.503(3) . ?
N2 C3 1.386(3) . ?
N2 C8 1.506(3) . ?
C2 C3 1.331(4) . ?
C2 H2 0.76(3) . ?
C3 H3 0.83(2) . ?
C4 C5 1.513(4) . ?
C4 C7 1.524(3) . ?
C4 C6 1.536(4) . ?
C5 H5C 0.948(9) . ?
C5 H5B 0.945(9) . ?
C5 H5A 0.948(9) . ?
C6 H6C 0.950(9) . ?
C6 H6B 0.949(9) . ?
C6 H6A 0.953(9) . ?
C7 H7B 0.955(9) . ?
C7 H7A 0.954(9) . ?
C7 H7C 0.950(9) . ?
C8 C9 1.497(4) . ?
C8 C10 1.518(4) . ?
C8 C11 1.529(4) . ?
C9 H9C 0.949(10) . ?
C9 H9B 0.950(10) . ?
C9 H9A 0.956(9) . ?
C10 H10C 0.950(9) . ?
C10 H10A 0.944(9) . ?
C10 H10B 0.943(10) . ?
C11 H11A 0.90(3) . ?
C11 H11B 0.97(3) . ?
C11 H11C 1.20(4) . ?
C12 C13 1.359(5) . ?
C12 H12A 0.85(4) . ?
C12 H12B 1.06(3) . ?
C13 C14 1.382(4) . ?
C13 H13 0.92(4) . ?
C14 H14A 0.99(3) . ?
C14 H14B 0.83(3) . ?
